data_4336787
loop_
_publ_author_name
'Arumugam Thangavel'
'Marika Wieliczko'
'John Bacsa'
'Christopher C. Scarborough'

_publ_contact_author_address
; 
Department of Chemistry
Emory University
Atlanta, GA 30322, USA
;
_publ_contact_author_email scarborough@emory.edu
_publ_contact_author_name 'Scarborough, Christopher C.'
_publ_section_title
;
 1,4,7-Triazacyclononane Ligands Bearing Tertiary Alkyl Nitrogen
 Substituents
;
_journal_name_full 'Inorganic Chemistry'
_journal_page_first 13282
_journal_page_last 13287
_journal_paper_doi 10.1021/ic402626p
_journal_volume 52
_journal_year 2013
_chemical_formula_moiety 'C18 H39 N3'
_chemical_formula_sum 'C18 H39 N3'
_chemical_formula_weight 297.52
_chemical_name_systematic
;
 ? 
;
_space_group_crystal_system monoclinic
_space_group_IT_number 14
_space_group_name_Hall '-P 2ybc'
_space_group_name_H-M_alt 'P 1 21/c 1'
_symmetry_space_group_name_Hall '-P 2ybc'
_symmetry_space_group_name_H-M 'P 1 21/c 1'
_atom_sites_solution_hydrogens geom
_atom_sites_solution_primary dual
_atom_sites_solution_secondary difmap
_audit_creation_date 2012-05-11
_audit_creation_method
;
  Olex2 1.2-alpha
  (compiled Mar 30 2012 14:36:40, GUI svn.r4156)
;
_cell_angle_alpha 90.00
_cell_angle_beta 95.263(4)
_cell_angle_gamma 90.00
_cell_formula_units_Z 4
_cell_length_a 6.2017(4)
_cell_length_b 11.5208(7)
_cell_length_c 27.352(2)
_cell_measurement_reflns_used 7614
_cell_measurement_temperature 173.2
_cell_measurement_theta_max 30.74
_cell_measurement_theta_min 2.32
_cell_volume 1946.0(2)
_computing_cell_refinement 'SAINT v7.68A (Bruker, 2009)'
_computing_data_collection 'APEX2 v2011.2-4 (Bruker, 2011)'
_computing_data_reduction 'SAINT v7.68A (Bruker, 2009)'
_computing_molecular_graphics
;
O. V. Dolomanov, L. J. Bourhis, R. J. Gildea, J. A. K. Howard and H. Puschmann,
OLEX2: a complete structure solution, refinement and analysis program.
J. Appl. Cryst. (2009). 42, 339-341.
;
_computing_publication_material
;
O. V. Dolomanov, L. J. Bourhis, R. J. Gildea, J. A. K. Howard and H. Puschmann,
OLEX2: a complete structure solution, refinement and analysis program.
J. Appl. Cryst. (2009). 42, 339-341.
;
_computing_structure_refinement 'SHELXL-97 (Sheldrick, 2008)'
_computing_structure_solution 'SHELXS-97 (Sheldrick, 2008)'
_diffrn_ambient_temperature 173.2
_diffrn_detector_area_resol_mean 512
_diffrn_measured_fraction_theta_full 0.997
_diffrn_measured_fraction_theta_max 0.997
_diffrn_measurement_device_type 'Bruker D8 diffractometer with APEX2 detector'
_diffrn_measurement_method '\w scans with a narrow frame width'
_diffrn_radiation_monochromator graphite
_diffrn_radiation_type MoK\a
_diffrn_radiation_wavelength 0.71073
_diffrn_reflns_av_R_equivalents 0.0391
_diffrn_reflns_av_unetI/netI 0.0350
_diffrn_reflns_limit_h_max 8
_diffrn_reflns_limit_h_min -7
_diffrn_reflns_limit_k_max 14
_diffrn_reflns_limit_k_min -16
_diffrn_reflns_limit_l_max 33
_diffrn_reflns_limit_l_min -38
_diffrn_reflns_number 21940
_diffrn_reflns_theta_full 30.03
_diffrn_reflns_theta_max 30.03
_diffrn_reflns_theta_min 1.92
_diffrn_source 'sealed tube'
_diffrn_standards_number 0
_exptl_absorpt_coefficient_mu 0.060
_exptl_absorpt_correction_T_max 0.7150
_exptl_absorpt_correction_T_min 0.4946
_exptl_absorpt_correction_type multi-scan
_exptl_absorpt_process_details
;
SADABS-2008/1 (Bruker,2008) was used for absorption correction.
R(int) was 0.0737 before and 0.0530 after correction.
The Ratio of minimum to maximum transmission is 0.6917.
The \l/2 correction factor is 0.0015.
;
_exptl_crystal_colour colourless
_exptl_crystal_colour_primary colourless
_exptl_crystal_density_diffrn 1.015
_exptl_crystal_description prism
_exptl_crystal_F_000 672
_exptl_crystal_size_max 0.599
_exptl_crystal_size_mid 0.414
_exptl_crystal_size_min 0.389
_refine_diff_density_max 0.471
_refine_diff_density_min -0.154
_refine_diff_density_rms 0.049
_refine_ls_extinction_method none
_refine_ls_goodness_of_fit_ref 1.024
_refine_ls_hydrogen_treatment mixed
_refine_ls_matrix_type full
_refine_ls_number_parameters 346
_refine_ls_number_reflns 5687
_refine_ls_number_restraints 0
_refine_ls_restrained_S_all 1.024
_refine_ls_R_factor_all 0.0667
_refine_ls_R_factor_gt 0.0542
_refine_ls_shift/su_max 0.001
_refine_ls_shift/su_mean 0.000
_refine_ls_structure_factor_coef Fsqd
_refine_ls_weighting_details 'calc w=1/[\s^2^(Fo^2^)+(0.0973P)^2^+0.1525P] where P=(Fo^2^+2Fc^2^)/3'
_refine_ls_weighting_scheme calc
_refine_ls_wR_factor_gt 0.1392
_refine_ls_wR_factor_ref 0.1499
_reflns_number_gt 4603
_reflns_number_total 5687
_reflns_threshold_expression >2sigma(I)
_cod_data_source_file ic402626p_si_002_06.cif
_cod_data_source_block 1211_Thangavel_ttacn
_cod_original_cell_volume 1946.1(2)
_cod_database_code 4336787

loop_
_space_group_symop_id
_space_group_symop_operation_xyz
1 'x, y, z'
2 '-x, y+1/2, -z+1/2'
3 '-x, -y, -z'
4 'x, -y-1/2, z-1/2'

loop_
_atom_site_label
_atom_site_type_symbol
_atom_site_fract_x
_atom_site_fract_y
_atom_site_fract_z
_atom_site_U_iso_or_equiv
_atom_site_adp_type
_atom_site_occupancy
_atom_site_symmetry_multiplicity
_atom_site_calc_flag
C2 C 0.49890(16) 0.53734(9) 0.33343(4) 0.0278(2) Uani 1 1 d
C3 C 0.45891(15) 0.53436(8) 0.38773(4) 0.0254(2) Uani 1 1 d
C5 C 0.12321(17) 0.58599(8) 0.42145(4) 0.0268(2) Uani 1 1 d
C6 C 0.06934(16) 0.69428(8) 0.38965(4) 0.0260(2) Uani 1 1 d
C8 C 0.28156(19) 0.82058(8) 0.34115(3) 0.0275(2) Uani 1 1 d
C9 C 0.44295(18) 0.74238(9) 0.31781(4) 0.0272(2) Uani 1 1 d
C10 C 0.3061(2) 0.59892(10) 0.25374(4) 0.0343(2) Uani 1 1 d
C1 C 0.5060(3) 0.59094(14) 0.22447(5) 0.0527(4) Uani 1 1 d
C16 C 0.1799(3) 0.48452(13) 0.24965(6) 0.0503(3) Uani 1 1 d
C11 C 0.1542(3) 0.69387(14) 0.23146(5) 0.0511(4) Uani 1 1 d
C12 C 0.22322(16) 0.37732(8) 0.41652(4) 0.0282(2) Uani 1 1 d
C17 C 0.3337(2) 0.29193(10) 0.38366(5) 0.0391(3) Uani 1 1 d
C13 C -0.01553(19) 0.34100(10) 0.41474(5) 0.0376(3) Uani 1 1 d
C14 C 0.3265(2) 0.36762(11) 0.46976(5) 0.0410(3) Uani 1 1 d
C4 C 0.20533(18) 0.88553(8) 0.42366(3) 0.0276(2) Uani 1 1 d
C15 C 0.1497(3) 0.84210(11) 0.47396(4) 0.0395(3) Uani 1 1 d
C7 C 0.4184(2) 0.95304(11) 0.43244(5) 0.0400(3) Uani 1 1 d
C18 C 0.0245(2) 0.96686(10) 0.40187(5) 0.0390(3) Uani 1 1 d
N1 N 0.36387(14) 0.62441(7) 0.30651(3) 0.02411(18) Uani 1 1 d
N4 N 0.23772(12) 0.49640(7) 0.39575(3) 0.02340(18) Uani 1 1 d
N7 N 0.23997(13) 0.78426(7) 0.39111(3) 0.02271(17) Uani 1 1 d
H9A H 0.576(3) 0.7378(13) 0.3414(5) 0.041(4) Uiso 1 1 d
H6A H 0.042(2) 0.6664(12) 0.3563(5) 0.031(3) Uiso 1 1 d
H8A H 0.143(2) 0.8259(12) 0.3198(5) 0.031(3) Uiso 1 1 d
H5A H -0.019(2) 0.5552(13) 0.4298(5) 0.037(3) Uiso 1 1 d
H3A H 0.568(2) 0.4810(11) 0.4052(5) 0.029(3) Uiso 1 1 d
H3B H 0.486(2) 0.6141(12) 0.4016(5) 0.028(3) Uiso 1 1 d
H2A H 0.467(2) 0.4610(12) 0.3191(5) 0.032(3) Uiso 1 1 d
H2B H 0.657(2) 0.5515(12) 0.3315(5) 0.037(3) Uiso 1 1 d
H9B H 0.481(2) 0.7812(13) 0.2893(5) 0.041(4) Uiso 1 1 d
H6B H -0.070(2) 0.7292(12) 0.3994(5) 0.033(3) Uiso 1 1 d
H5B H 0.205(2) 0.6107(11) 0.4529(5) 0.029(3) Uiso 1 1 d
H13A H -0.034(3) 0.2544(16) 0.4198(6) 0.054(4) Uiso 1 1 d
H17A H 0.487(3) 0.3055(14) 0.3833(6) 0.047(4) Uiso 1 1 d
H7A H 0.473(3) 0.9895(16) 0.4019(7) 0.057(5) Uiso 1 1 d
H18A H -0.112(3) 0.9264(14) 0.3941(6) 0.046(4) Uiso 1 1 d
H13B H -0.091(3) 0.3789(14) 0.4403(6) 0.043(4) Uiso 1 1 d
H18B H -0.006(3) 1.0298(16) 0.4253(6) 0.055(4) Uiso 1 1 d
H18C H 0.066(3) 1.0080(15) 0.3711(6) 0.053(4) Uiso 1 1 d
H14A H 0.481(3) 0.3889(15) 0.4726(6) 0.051(4) Uiso 1 1 d
H13C H -0.088(3) 0.3585(13) 0.3827(6) 0.043(4) Uiso 1 1 d
H8B H 0.345(2) 0.8984(12) 0.3419(5) 0.031(3) Uiso 1 1 d
H15A H 0.137(3) 0.9088(16) 0.4948(6) 0.060(5) Uiso 1 1 d
H15B H 0.265(3) 0.7892(14) 0.4895(6) 0.046(4) Uiso 1 1 d
H14B H 0.311(3) 0.2859(15) 0.4800(6) 0.047(4) Uiso 1 1 d
H14C H 0.254(3) 0.4212(15) 0.4920(6) 0.054(4) Uiso 1 1 d
H17B H 0.314(3) 0.2118(14) 0.3952(6) 0.047(4) Uiso 1 1 d
H15C H 0.013(3) 0.8010(15) 0.4718(6) 0.046(4) Uiso 1 1 d
H11A H 0.024(3) 0.6984(18) 0.2494(7) 0.066(5) Uiso 1 1 d
H7B H 0.536(3) 0.8989(16) 0.4472(7) 0.061(5) Uiso 1 1 d
H7C H 0.395(3) 1.0149(15) 0.4564(6) 0.051(4) Uiso 1 1 d
H11B H 0.226(3) 0.7725(18) 0.2312(6) 0.062(5) Uiso 1 1 d
H16A H 0.276(3) 0.4166(16) 0.2580(6) 0.057(5) Uiso 1 1 d
H16B H 0.063(3) 0.4858(18) 0.2725(8) 0.073(6) Uiso 1 1 d
H11C H 0.103(3) 0.6714(17) 0.1987(8) 0.076(6) Uiso 1 1 d
H17C H 0.262(3) 0.2954(14) 0.3487(6) 0.048(4) Uiso 1 1 d
H1A H 0.590(3) 0.6653(17) 0.2249(7) 0.063(5) Uiso 1 1 d
H1B H 0.609(3) 0.5233(17) 0.2380(7) 0.064(5) Uiso 1 1 d
H16C H 0.115(3) 0.4743(17) 0.2158(7) 0.069(5) Uiso 1 1 d
H1C H 0.469(3) 0.572(2) 0.1908(8) 0.084(6) Uiso 1 1 d

loop_
_atom_site_aniso_label
_atom_site_aniso_U_11
_atom_site_aniso_U_22
_atom_site_aniso_U_33
_atom_site_aniso_U_23
_atom_site_aniso_U_13
_atom_site_aniso_U_12
C2 0.0215(5) 0.0263(5) 0.0358(5) 0.0003(4) 0.0043(4) 0.0032(4)
C3 0.0183(4) 0.0249(4) 0.0320(5) 0.0037(3) -0.0027(3) -0.0002(3)
C5 0.0262(5) 0.0217(4) 0.0328(5) 0.0029(3) 0.0049(4) 0.0016(4)
C6 0.0218(5) 0.0220(4) 0.0334(5) 0.0016(3) -0.0020(4) 0.0012(3)
C8 0.0377(6) 0.0203(4) 0.0246(4) 0.0014(3) 0.0023(4) 0.0020(4)
C9 0.0289(5) 0.0248(4) 0.0282(4) -0.0005(3) 0.0045(4) -0.0048(4)
C10 0.0424(6) 0.0319(5) 0.0275(5) -0.0077(4) -0.0020(4) 0.0027(4)
C1 0.0704(10) 0.0534(8) 0.0374(6) -0.0082(6) 0.0216(6) 0.0049(7)
C16 0.0558(9) 0.0412(7) 0.0507(7) -0.0154(6) -0.0119(6) -0.0067(6)
C11 0.0651(10) 0.0499(8) 0.0343(6) -0.0040(5) -0.0164(6) 0.0130(7)
C12 0.0232(5) 0.0208(4) 0.0403(5) 0.0064(4) 0.0005(4) 0.0007(3)
C17 0.0354(6) 0.0223(5) 0.0600(7) 0.0005(5) 0.0073(5) 0.0030(4)
C13 0.0272(6) 0.0263(5) 0.0594(7) 0.0076(5) 0.0043(5) -0.0043(4)
C14 0.0396(7) 0.0377(6) 0.0443(6) 0.0173(5) -0.0038(5) 0.0015(5)
C4 0.0364(6) 0.0214(4) 0.0250(4) -0.0017(3) 0.0022(4) 0.0036(4)
C15 0.0597(8) 0.0320(5) 0.0283(5) -0.0011(4) 0.0115(5) 0.0058(5)
C7 0.0498(7) 0.0317(5) 0.0368(5) -0.0051(4) -0.0050(5) -0.0078(5)
C18 0.0466(7) 0.0280(5) 0.0428(6) 0.0012(4) 0.0061(5) 0.0140(5)
N1 0.0248(4) 0.0222(4) 0.0250(4) -0.0024(3) 0.0007(3) 0.0006(3)
N4 0.0186(4) 0.0188(3) 0.0326(4) 0.0032(3) 0.0013(3) 0.0010(3)
N7 0.0265(4) 0.0176(3) 0.0238(3) -0.0004(3) 0.0011(3) 0.0006(3)

loop_
_atom_type_symbol
_atom_type_description
_atom_type_scat_dispersion_real
_atom_type_scat_dispersion_imag
_atom_type_scat_source
C C 0.0033 0.0016 'International Tables Vol C Tables 4.2.6.8 and 6.1.1.4'
H H 0.0000 0.0000 'International Tables Vol C Tables 4.2.6.8 and 6.1.1.4'
N N 0.0061 0.0033 'International Tables Vol C Tables 4.2.6.8 and 6.1.1.4'

loop_
_geom_angle_atom_site_label_1
_geom_angle_atom_site_label_2
_geom_angle_atom_site_label_3
_geom_angle
C3 C2 H2A 109.1(8)
C3 C2 H2B 107.6(8)
N1 C2 C3 111.61(8)
N1 C2 H2A 109.3(8)
N1 C2 H2B 112.4(8)
H2A C2 H2B 106.7(11)
C2 C3 H3A 108.3(7)
C2 C3 H3B 108.0(7)
N4 C3 C2 112.77(8)
N4 C3 H3A 110.0(7)
N4 C3 H3B 110.1(7)
H3A C3 H3B 107.4(11)
C6 C5 H5A 105.5(8)
C6 C5 H5B 108.8(8)
N4 C5 C6 112.86(8)
N4 C5 H5A 109.7(8)
N4 C5 H5B 112.5(8)
H5A C5 H5B 107.0(11)
C5 C6 H6A 105.9(8)
C5 C6 H6B 108.6(8)
N7 C6 C5 115.78(8)
N7 C6 H6A 108.8(8)
N7 C6 H6B 110.0(8)
H6A C6 H6B 107.3(11)
C9 C8 H8A 110.7(7)
C9 C8 H8B 105.9(8)
N7 C8 C9 113.37(8)
N7 C8 H8A 110.3(7)
N7 C8 H8B 110.1(8)
H8A C8 H8B 106.1(11)
C8 C9 H9A 107.1(8)
C8 C9 H9B 106.8(9)
N1 C9 C8 114.49(8)
N1 C9 H9A 109.1(9)
N1 C9 H9B 111.6(9)
H9A C9 H9B 107.5(13)
C16 C10 C1 109.94(11)
C16 C10 C11 107.09(12)
C11 C10 C1 109.32(12)
N1 C10 C1 112.54(11)
N1 C10 C16 108.52(10)
N1 C10 C11 109.28(9)
C10 C1 H1A 112.5(11)
C10 C1 H1B 110.8(10)
C10 C1 H1C 112.3(13)
H1A C1 H1B 109.3(15)
H1A C1 H1C 106.8(17)
H1B C1 H1C 104.8(17)
C10 C16 H16A 111.7(10)
C10 C16 H16B 109.7(12)
C10 C16 H16C 109.5(12)
H16A C16 H16B 108.6(16)
H16A C16 H16C 107.8(16)
H16B C16 H16C 109.5(16)
C10 C11 H11A 110.0(12)
C10 C11 H11B 112.7(11)
C10 C11 H11C 108.4(12)
H11A C11 H11B 109.9(16)
H11A C11 H11C 105.5(17)
H11B C11 H11C 110.0(16)
C17 C12 C14 109.74(10)
C13 C12 C17 106.71(9)
C13 C12 C14 109.05(10)
N4 C12 C17 108.70(8)
N4 C12 C13 109.30(8)
N4 C12 C14 113.13(9)
C12 C17 H17A 113.4(10)
C12 C17 H17B 109.6(9)
C12 C17 H17C 110.1(9)
H17A C17 H17B 107.9(14)
H17A C17 H17C 109.3(13)
H17B C17 H17C 106.3(13)
C12 C13 H13A 112.4(10)
C12 C13 H13B 112.4(9)
C12 C13 H13C 109.8(9)
H13A C13 H13B 106.0(13)
H13A C13 H13C 106.2(13)
H13B C13 H13C 109.8(13)
C12 C14 H14A 112.0(10)
C12 C14 H14B 107.0(9)
C12 C14 H14C 111.0(10)
H14A C14 H14B 109.6(14)
H14A C14 H14C 106.6(14)
H14B C14 H14C 110.7(13)
C15 C4 C7 106.67(10)
C15 C4 C18 109.29(10)
C7 C4 C18 109.80(10)
N7 C4 C15 109.66(8)
N7 C4 C7 108.68(9)
N7 C4 C18 112.57(8)
C4 C15 H15A 107.9(11)
C4 C15 H15B 111.7(9)
C4 C15 H15C 111.9(9)
H15A C15 H15B 109.0(14)
H15A C15 H15C 108.1(15)
H15B C15 H15C 108.2(13)
C4 C7 H7A 115.2(10)
C4 C7 H7B 109.1(11)
C4 C7 H7C 107.0(10)
H7A C7 H7B 107.5(14)
H7A C7 H7C 109.1(14)
H7B C7 H7C 108.9(14)
C4 C18 H18A 112.5(10)
C4 C18 H18B 111.5(10)
C4 C18 H18C 111.9(9)
H18A C18 H18B 106.2(13)
H18A C18 H18C 108.8(13)
H18B C18 H18C 105.6(14)
C2 N1 C9 111.37(8)
C2 N1 C10 115.47(8)
C9 N1 C10 115.73(8)
C3 N4 C12 114.77(7)
C5 N4 C3 111.10(8)
C5 N4 C12 114.56(7)
C6 N7 C4 114.92(8)
C8 N7 C6 111.06(8)
C8 N7 C4 112.18(7)

loop_
_geom_bond_atom_site_label_1
_geom_bond_atom_site_label_2
_geom_bond_distance
C2 C3 1.5286(14)
C2 N1 1.4616(13)
C2 H2A 0.975(14)
C2 H2B 1.003(14)
C3 N4 1.4752(12)
C3 H3A 1.001(13)
C3 H3B 1.001(13)
C5 C6 1.5399(13)
C5 N4 1.4681(12)
C5 H5A 0.996(15)
C5 H5B 1.000(13)
C6 N7 1.4793(13)
C6 H6A 0.968(14)
C6 H6B 1.013(14)
C8 C9 1.5291(14)
C8 N7 1.4743(12)
C8 H8A 0.996(14)
C8 H8B 0.977(14)
C9 N1 1.4681(12)
C9 H9A 1.003(16)
C9 H9B 0.949(15)
C10 C1 1.5394(18)
C10 C16 1.5316(18)
C10 C11 1.5330(18)
C10 N1 1.4843(13)
C1 H1A 1.00(2)
C1 H1B 1.054(19)
C1 H1C 0.96(2)
C16 H16A 0.996(18)
C16 H16B 1.00(2)
C16 H16C 0.98(2)
C11 H11A 0.98(2)
C11 H11B 1.01(2)
C11 H11C 0.96(2)
C12 C17 1.5356(16)
C12 C13 1.5351(15)
C12 C14 1.5401(17)
C12 N4 1.4907(12)
C17 H17A 0.968(17)
C17 H17B 0.987(16)
C17 H17C 1.017(16)
C13 H13A 1.015(18)
C13 H13B 0.981(16)
C13 H13C 0.969(16)
C14 H14A 0.987(18)
C14 H14B 0.989(17)
C14 H14C 1.002(18)
C4 C15 1.5328(14)
C4 C7 1.5329(17)
C4 C18 1.5390(16)
C4 N7 1.4951(12)
C15 H15A 0.964(18)
C15 H15B 1.003(17)
C15 H15C 0.966(17)
C7 H7A 1.020(18)
C7 H7B 1.014(19)
C7 H7C 0.988(17)
C18 H18A 0.974(17)
C18 H18B 0.996(17)
C18 H18C 1.019(17)

loop_
_geom_torsion_atom_site_label_1
_geom_torsion_atom_site_label_2
_geom_torsion_atom_site_label_3
_geom_torsion_atom_site_label_4
_geom_torsion
C2 C3 N4 C5 -120.68(9)
C2 C3 N4 C12 107.35(9)
C3 C2 N1 C9 74.10(10)
C3 C2 N1 C10 -151.25(9)
C5 C6 N7 C8 130.87(9)
C5 C6 N7 C4 -100.45(10)
C6 C5 N4 C3 69.04(11)
C6 C5 N4 C12 -158.89(8)
C8 C9 N1 C2 -118.91(9)
C8 C9 N1 C10 106.56(10)
C9 C8 N7 C6 -85.13(10)
C9 C8 N7 C4 144.73(9)
C1 C10 N1 C2 -61.68(13)
C1 C10 N1 C9 70.98(12)
C16 C10 N1 C2 60.22(13)
C16 C10 N1 C9 -167.12(10)
C11 C10 N1 C2 176.68(11)
C11 C10 N1 C9 -50.66(14)
C17 C12 N4 C3 -54.27(11)
C17 C12 N4 C5 175.43(9)
C13 C12 N4 C3 -170.39(9)
C13 C12 N4 C5 59.31(12)
C14 C12 N4 C3 67.89(11)
C14 C12 N4 C5 -62.40(12)
C15 C4 N7 C6 48.52(12)
C15 C4 N7 C8 176.65(10)
C7 C4 N7 C6 164.77(8)
C7 C4 N7 C8 -67.10(11)
C18 C4 N7 C6 -73.38(11)
C18 C4 N7 C8 54.75(12)
N1 C2 C3 N4 65.03(11)
N4 C5 C6 N7 -87.26(11)
N7 C8 C9 N1 67.81(12)
